data_4067267
loop_
_publ_author_name
'Varonka, Matthew S.'
'Warren, Timothy H.'

_publ_contact_author 'Timothy H. Warren'
_publ_section_title
;
 Three-Coordinate N-Heterocyclic Carbene Nickel Nitrosyl Complexes
;
_journal_issue 4
_journal_name_full Organometallics
_journal_page_first 717
_journal_paper_doi 10.1021/om900706z
_journal_volume 29
_journal_year 2010
_chemical_formula_moiety 'C28 H36 F3 N3 Ni O4 S'
_chemical_formula_sum 'C28 H36 F3 N3 Ni O4 S'
_chemical_formula_weight 626.37
_chemical_name_common IPrNi(OTf)NO
_chemical_name_systematic
; 
 ? 
;
_space_group_IT_number 2
_symmetry_cell_setting triclinic
_symmetry_space_group_name_Hall '-P 1'
_symmetry_space_group_name_H-M 'P -1'
_atom_sites_solution_hydrogens geom
_atom_sites_solution_primary direct
_atom_sites_solution_secondary difmap
_audit_creation_method SHELXL-97
_cell_angle_alpha 80.5300(10)
_cell_angle_beta 80.5280(10)
_cell_angle_gamma 68.5620(10)
_cell_formula_units_Z 2
_cell_length_a 9.0451(4)
_cell_length_b 9.9916(5)
_cell_length_c 18.6756(9)
_cell_measurement_reflns_used 9333
_cell_measurement_temperature 173(2)
_cell_measurement_theta_max 56.449
_cell_measurement_theta_min 4.451
_cell_volume 1539.57(13)
_computing_cell_refinement 'Bruker SMART'
_computing_data_collection 'Bruker SMART'
_computing_data_reduction 'Bruker SMART'
_computing_molecular_graphics 'ORTEP-3 for Windows; Ferrugia L J (1997), J. Appl. Cryst. 30, 565'
_computing_publication_material 'Bruker SHELXTL'
_computing_structure_refinement 'SHELXL-97 (Sheldrick, 1997)'
_computing_structure_solution 'SHELXS-97 (Sheldrick, 1990)'
_diffrn_ambient_temperature 173(2)
_diffrn_measured_fraction_theta_full 0.995
_diffrn_measured_fraction_theta_max 0.995
_diffrn_measurement_device_type 'SMART platform CCD, Bruker'
_diffrn_measurement_method 'omega scans'
_diffrn_radiation_monochromator graphite
_diffrn_radiation_source 'fine-focus sealed tube'
_diffrn_radiation_type MoK\a
_diffrn_radiation_wavelength 0.71073
_diffrn_reflns_av_R_equivalents 0.0342
_diffrn_reflns_av_sigmaI/netI 0.0388
_diffrn_reflns_limit_h_max 11
_diffrn_reflns_limit_h_min -11
_diffrn_reflns_limit_k_max 12
_diffrn_reflns_limit_k_min -12
_diffrn_reflns_limit_l_max 23
_diffrn_reflns_limit_l_min -23
_diffrn_reflns_number 16586
_diffrn_reflns_theta_full 26.00
_diffrn_reflns_theta_max 26.00
_diffrn_reflns_theta_min 2.20
_exptl_absorpt_coefficient_mu 0.752
_exptl_absorpt_correction_T_max 0.8058
_exptl_absorpt_correction_T_min 0.7430
_exptl_absorpt_correction_type multi-scan
_exptl_absorpt_process_details 'SADABS based on Blessing's method; Blessing, Acta Cryst. (1995) A51 33-38'
_exptl_crystal_colour blue
_exptl_crystal_density_diffrn 1.351
_exptl_crystal_density_method 'not measured'
_exptl_crystal_description block
_exptl_crystal_F_000 656
_exptl_crystal_size_max 0.42
_exptl_crystal_size_mid 0.30
_exptl_crystal_size_min 0.30
_refine_diff_density_max 0.524
_refine_diff_density_min -0.314
_refine_diff_density_rms 0.056
_refine_ls_extinction_method none
_refine_ls_goodness_of_fit_ref 1.132
_refine_ls_hydrogen_treatment constr
_refine_ls_matrix_type full
_refine_ls_number_parameters 369
_refine_ls_number_reflns 6029
_refine_ls_number_restraints 0
_refine_ls_restrained_S_all 1.132
_refine_ls_R_factor_all 0.0537
_refine_ls_R_factor_gt 0.0363
_refine_ls_shift/su_max 0.001
_refine_ls_shift/su_mean 0.000
_refine_ls_structure_factor_coef Fsqd
_refine_ls_weighting_details 'calc w=1/[\s^2^(Fo^2^)+(0.0524P)^2^+0.0000P] where P=(Fo^2^+2Fc^2^)/3'
_refine_ls_weighting_scheme calc
_refine_ls_wR_factor_gt 0.0933
_refine_ls_wR_factor_ref 0.0983
_reflns_number_gt 4775
_reflns_number_total 6029
_reflns_threshold_expression >2sigma(I)
_cod_data_source_file om900706z_si_002.cif
_cod_data_source_block IPrNiOTfNO_cmpd2
_cod_depositor_comments
;
The following automatic conversions were performed:
'_atom_site_symetry_multiplicity' tag replaced with
'_atom_site_symmetry_multiplicity'.

Automatic conversion script
Id: cif_correct_tags 1440 2010-10-19 06:21:57Z saulius 

The following automatic conversions were performed:

'_symmetry_cell_setting' value 'Triclinic' changed to 'triclinic'
according to /home/saulius/struct/CIF-dictionaries/cif_core.dic
dictionary named 'cif_core.dic' version 2.4.1 from 2010-06-29.

Automatic conversion script
Id: cif_fix_values 1715 2011-07-08 13:25:40Z adriana 
;
_cod_original_sg_symbol_Hall -P1
_cod_original_sg_symbol_H-M P-1
_cod_database_code 4067267

loop_
_symmetry_equiv_pos_as_xyz
'x, y, z'
'-x, -y, -z'

loop_
_atom_site_label
_atom_site_type_symbol
_atom_site_fract_x
_atom_site_fract_y
_atom_site_fract_z
_atom_site_U_iso_or_equiv
_atom_site_adp_type
_atom_site_occupancy
_atom_site_symmetry_multiplicity
_atom_site_calc_flag
_atom_site_refinement_flags
Ni1 Ni 0.84296(3) 0.15140(3) 0.298237(14) 0.02904(10) Uani 1 1 d .
S1 S 0.91239(8) -0.11188(6) 0.22144(3) 0.03892(15) Uani 1 1 d .
N1 N 0.96567(18) 0.38631(16) 0.29775(8) 0.0226(3) Uani 1 1 d .
N2 N 0.93427(18) 0.37275(17) 0.18863(8) 0.0236(4) Uani 1 1 d .
C1 C 0.9158(2) 0.3112(2) 0.25857(10) 0.0223(4) Uani 1 1 d .
N3 N 0.7595(2) 0.13803(19) 0.38213(10) 0.0351(4) Uani 1 1 d .
O1 O 0.7092(2) 0.1571(2) 0.44224(9) 0.0551(5) Uani 1 1 d .
O2 O 0.9096(2) 0.03676(17) 0.21628(8) 0.0458(4) Uani 1 1 d .
C5 C 0.8326(2) 0.4567(2) 0.41783(11) 0.0281(4) Uani 1 1 d .
C4 C 0.9603(2) 0.3616(2) 0.37686(10) 0.0238(4) Uani 1 1 d .
F1 F 0.60041(19) -0.00515(19) 0.23095(10) 0.0726(5) Uani 1 1 d .
C10 C 0.8917(2) 0.3324(2) 0.12600(10) 0.0261(4) Uani 1 1 d .
C3 C 0.9940(2) 0.4830(2) 0.18497(11) 0.0278(4) Uani 1 1 d .
H3 H 1.0165 0.5417 0.1422 0.033 Uiso 1 1 calc R
C25 C 0.5958(2) 0.4639(2) 0.16937(12) 0.0347(5) Uani 1 1 d .
H25 H 0.6458 0.4909 0.2061 0.042 Uiso 1 1 calc R
C2 C 1.0141(2) 0.4910(2) 0.25368(11) 0.0264(4) Uani 1 1 d .
H2 H 1.0539 0.5562 0.2689 0.032 Uiso 1 1 calc R
O4 O 1.0288(2) -0.19590(18) 0.16999(10) 0.0511(4) Uani 1 1 d .
C9 C 1.0794(2) 0.2444(2) 0.40751(11) 0.0281(4) Uani 1 1 d .
C11 C 0.7301(2) 0.3792(2) 0.11600(11) 0.0294(5) Uani 1 1 d .
O3 O 0.8994(2) -0.17906(18) 0.29517(9) 0.0544(5) Uani 1 1 d .
C15 C 1.0151(3) 0.2505(2) 0.07845(11) 0.0310(5) Uani 1 1 d .
C16 C 1.2226(2) 0.1482(2) 0.36223(12) 0.0335(5) Uani 1 1 d .
H16 H 1.2193 0.1929 0.3102 0.040 Uiso 1 1 calc R
C7 C 0.9422(3) 0.3091(3) 0.52582(12) 0.0383(5) Uani 1 1 d .
H7 H 0.9350 0.2898 0.5776 0.046 Uiso 1 1 calc R
F3 F 0.7151(2) -0.01845(19) 0.12172(9) 0.0700(5) Uani 1 1 d .
C13 C 0.8140(3) 0.2612(3) 0.00559(12) 0.0416(6) Uani 1 1 d .
H13 H 0.7869 0.2377 -0.0366 0.050 Uiso 1 1 calc R
C19 C 0.7010(2) 0.5804(2) 0.38222(12) 0.0331(5) Uani 1 1 d .
H19 H 0.7466 0.6076 0.3318 0.040 Uiso 1 1 calc R
F2 F 0.7029(2) -0.21012(17) 0.18916(10) 0.0735(5) Uani 1 1 d .
C8 C 1.0657(3) 0.2188(2) 0.48371(11) 0.0345(5) Uani 1 1 d .
H8 H 1.1430 0.1376 0.5068 0.041 Uiso 1 1 calc R
C6 C 0.8291(3) 0.4272(3) 0.49353(11) 0.0351(5) Uani 1 1 d .
H6 H 0.7465 0.4902 0.5235 0.042 Uiso 1 1 calc R
C12 C 0.6946(3) 0.3405(2) 0.05418(12) 0.0372(5) Uani 1 1 d .
H12 H 0.5862 0.3692 0.0453 0.045 Uiso 1 1 calc R
C14 C 0.9709(3) 0.2160(2) 0.01761(12) 0.0379(5) Uani 1 1 d .
H14 H 1.0512 0.1603 -0.0161 0.045 Uiso 1 1 calc R
C17 C 1.3791(3) 0.1407(3) 0.38653(14) 0.0431(6) Uani 1 1 d .
H17A H 1.3820 0.2386 0.3830 0.065 Uiso 1 1 calc R
H17B H 1.4695 0.0827 0.3549 0.065 Uiso 1 1 calc R
H17C H 1.3861 0.0958 0.4372 0.065 Uiso 1 1 calc R
C28 C 0.7229(3) -0.0846(3) 0.18933(14) 0.0485(6) Uani 1 1 d .
C18 C 1.2169(3) -0.0042(3) 0.36515(15) 0.0475(6) Uani 1 1 d .
H18A H 1.2224 -0.0514 0.4155 0.071 Uiso 1 1 calc R
H18B H 1.3078 -0.0612 0.3334 0.071 Uiso 1 1 calc R
H18C H 1.1169 0.0026 0.3485 0.071 Uiso 1 1 calc R
C22 C 1.1895(3) 0.1976(3) 0.09127(12) 0.0380(5) Uani 1 1 d .
H22 H 1.1951 0.2215 0.1405 0.046 Uiso 1 1 calc R
C20 C 0.6388(3) 0.7148(3) 0.42204(15) 0.0538(7) Uani 1 1 d .
H20A H 0.5823 0.6946 0.4697 0.081 Uiso 1 1 calc R
H20B H 0.5651 0.7945 0.3930 0.081 Uiso 1 1 calc R
H20C H 0.7287 0.7419 0.4291 0.081 Uiso 1 1 calc R
C21 C 0.5640(3) 0.5306(3) 0.37478(15) 0.0490(6) Uani 1 1 d .
H21A H 0.6045 0.4486 0.3458 0.074 Uiso 1 1 calc R
H21B H 0.4813 0.6104 0.3504 0.074 Uiso 1 1 calc R
H21C H 0.5184 0.5010 0.4234 0.074 Uiso 1 1 calc R
C24 C 1.2681(3) 0.0341(3) 0.09060(17) 0.0585(7) Uani 1 1 d .
H24A H 1.2078 -0.0147 0.1270 0.088 Uiso 1 1 calc R
H24B H 1.3782 0.0033 0.1024 0.088 Uiso 1 1 calc R
H24C H 1.2688 0.0088 0.0420 0.088 Uiso 1 1 calc R
C23 C 1.2815(4) 0.2753(4) 0.03404(17) 0.0671(8) Uani 1 1 d .
H23A H 1.2721 0.2581 -0.0149 0.101 Uiso 1 1 calc R
H23B H 1.3944 0.2382 0.0423 0.101 Uiso 1 1 calc R
H23C H 1.2367 0.3795 0.0381 0.101 Uiso 1 1 calc R
C27 C 0.5007(3) 0.3714(3) 0.21045(14) 0.0513(7) Uani 1 1 d .
H27A H 0.4505 0.3429 0.1757 0.077 Uiso 1 1 calc R
H27B H 0.4178 0.4271 0.2458 0.077 Uiso 1 1 calc R
H27C H 0.5725 0.2846 0.2363 0.077 Uiso 1 1 calc R
C26 C 0.4848(3) 0.6032(3) 0.13235(14) 0.0572(7) Uani 1 1 d .
H26A H 0.5467 0.6636 0.1077 0.086 Uiso 1 1 calc R
H26B H 0.4032 0.6557 0.1691 0.086 Uiso 1 1 calc R
H26C H 0.4329 0.5800 0.0964 0.086 Uiso 1 1 calc R

loop_
_atom_site_aniso_label
_atom_site_aniso_U_11
_atom_site_aniso_U_22
_atom_site_aniso_U_33
_atom_site_aniso_U_23
_atom_site_aniso_U_13
_atom_site_aniso_U_12
Ni1 0.03507(17) 0.02930(16) 0.02695(16) -0.00159(11) -0.00250(11) -0.01723(12)
S1 0.0578(4) 0.0299(3) 0.0329(3) -0.0061(2) -0.0026(3) -0.0197(3)
N1 0.0244(8) 0.0217(8) 0.0223(8) -0.0027(6) -0.0036(7) -0.0081(7)
N2 0.0277(9) 0.0231(8) 0.0212(8) -0.0023(7) -0.0039(7) -0.0099(7)
C1 0.0219(10) 0.0221(10) 0.0222(10) -0.0032(8) -0.0035(8) -0.0061(8)
N3 0.0391(11) 0.0355(11) 0.0337(11) 0.0001(8) -0.0030(8) -0.0187(9)
O1 0.0624(12) 0.0697(13) 0.0314(10) -0.0021(8) 0.0040(8) -0.0264(10)
O2 0.0721(12) 0.0356(9) 0.0350(9) -0.0047(7) 0.0029(8) -0.0283(8)
C5 0.0269(11) 0.0324(11) 0.0270(11) -0.0061(9) -0.0019(8) -0.0118(9)
C4 0.0268(10) 0.0256(10) 0.0213(10) -0.0025(8) -0.0043(8) -0.0113(9)
F1 0.0579(10) 0.0797(12) 0.0781(12) -0.0339(10) 0.0126(9) -0.0194(9)
C10 0.0365(11) 0.0268(10) 0.0184(10) 0.0024(8) -0.0075(8) -0.0153(9)
C3 0.0334(11) 0.0238(10) 0.0275(11) 0.0001(8) -0.0012(9) -0.0138(9)
C25 0.0317(12) 0.0432(13) 0.0276(11) -0.0006(9) -0.0082(9) -0.0107(10)
C2 0.0281(11) 0.0237(10) 0.0303(11) -0.0038(8) -0.0026(8) -0.0125(9)
O4 0.0588(11) 0.0384(10) 0.0574(11) -0.0160(8) 0.0047(9) -0.0188(8)
C9 0.0297(11) 0.0292(11) 0.0271(11) -0.0029(8) -0.0065(9) -0.0110(9)
C11 0.0359(12) 0.0302(11) 0.0238(11) 0.0026(8) -0.0064(9) -0.0145(9)
O3 0.0948(14) 0.0380(10) 0.0389(10) 0.0023(8) -0.0113(9) -0.0342(10)
C15 0.0400(12) 0.0316(11) 0.0253(11) -0.0024(9) -0.0016(9) -0.0181(10)
C16 0.0312(11) 0.0316(12) 0.0313(11) -0.0042(9) -0.0071(9) -0.0017(9)
C7 0.0418(13) 0.0550(15) 0.0208(11) -0.0023(10) -0.0039(9) -0.0208(12)
F3 0.0815(12) 0.0753(12) 0.0493(10) -0.0018(8) -0.0188(9) -0.0201(9)
C13 0.0583(16) 0.0463(14) 0.0288(12) -0.0056(10) -0.0139(11) -0.0238(12)
C19 0.0279(11) 0.0339(12) 0.0321(12) -0.0060(9) -0.0017(9) -0.0043(9)
F2 0.0754(11) 0.0527(10) 0.1097(14) -0.0159(9) -0.0250(10) -0.0337(9)
C8 0.0342(12) 0.0384(13) 0.0302(12) 0.0019(9) -0.0114(9) -0.0109(10)
C6 0.0332(12) 0.0450(13) 0.0275(11) -0.0106(10) 0.0031(9) -0.0142(10)
C12 0.0414(13) 0.0417(13) 0.0338(12) 0.0016(10) -0.0148(10) -0.0186(11)
C14 0.0467(14) 0.0412(13) 0.0283(12) -0.0088(10) -0.0013(10) -0.0176(11)
C17 0.0319(12) 0.0442(14) 0.0508(15) -0.0104(11) -0.0036(11) -0.0087(11)
C28 0.0612(17) 0.0387(14) 0.0466(15) -0.0122(12) -0.0008(13) -0.0177(13)
C18 0.0430(14) 0.0357(13) 0.0616(17) -0.0146(12) -0.0177(12) -0.0024(11)
C22 0.0357(13) 0.0459(14) 0.0368(13) -0.0142(10) 0.0038(10) -0.0185(11)
C20 0.0445(15) 0.0402(15) 0.0705(19) -0.0199(13) -0.0169(13) 0.0026(12)
C21 0.0346(13) 0.0536(16) 0.0574(16) -0.0076(13) -0.0173(12) -0.0080(12)
C24 0.0396(15) 0.0514(16) 0.082(2) -0.0143(15) -0.0042(14) -0.0109(13)
C23 0.0579(18) 0.081(2) 0.074(2) -0.0127(17) 0.0075(15) -0.0431(17)
C27 0.0417(14) 0.0600(17) 0.0495(16) -0.0011(13) 0.0021(12) -0.0198(13)
C26 0.0550(17) 0.0503(16) 0.0468(16) 0.0029(12) -0.0056(13) 0.0007(13)

loop_
_atom_type_symbol
_atom_type_description
_atom_type_scat_dispersion_real
_atom_type_scat_dispersion_imag
_atom_type_scat_source
C C 0.0033 0.0016 'International Tables Vol C Tables 4.2.6.8 and 6.1.1.4'
H H 0.0000 0.0000 'International Tables Vol C Tables 4.2.6.8 and 6.1.1.4'
N N 0.0061 0.0033 'International Tables Vol C Tables 4.2.6.8 and 6.1.1.4'
O O 0.0106 0.0060 'International Tables Vol C Tables 4.2.6.8 and 6.1.1.4'
F F 0.0171 0.0103 'International Tables Vol C Tables 4.2.6.8 and 6.1.1.4'
Ni Ni 0.3393 1.1124 'International Tables Vol C Tables 4.2.6.8 and 6.1.1.4'
S S 0.1246 0.1234 'International Tables Vol C Tables 4.2.6.8 and 6.1.1.4'

loop_
_geom_angle_atom_site_label_1
_geom_angle_atom_site_label_2
_geom_angle_atom_site_label_3
_geom_angle
N3 Ni1 C1 121.59(8)
N3 Ni1 O2 137.25(8)
C1 Ni1 O2 101.08(7)
O4 S1 O3 117.17(11)
O4 S1 O2 113.66(10)
O3 S1 O2 113.60(10)
O4 S1 C28 103.86(11)
O3 S1 C28 104.33(12)
O2 S1 C28 101.89(11)
C1 N1 C2 111.62(16)
C1 N1 C4 123.13(16)
C2 N1 C4 125.19(15)
C1 N2 C3 111.32(16)
C1 N2 C10 124.80(16)
C3 N2 C10 123.84(16)
N1 C1 N2 103.70(16)
N1 C1 Ni1 125.42(14)
N2 C1 Ni1 130.86(14)
O1 N3 Ni1 163.78(17)
S1 O2 Ni1 123.94(10)
C6 C5 C4 116.20(19)
C6 C5 C19 121.55(19)
C4 C5 C19 122.19(17)
C9 C4 C5 123.82(18)
C9 C4 N1 118.34(17)
C5 C4 N1 117.83(17)
C11 C10 C15 123.77(18)
C11 C10 N2 118.28(17)
C15 C10 N2 117.94(17)
C2 C3 N2 106.59(17)
C2 C3 H3 126.7
N2 C3 H3 126.7
C11 C25 C26 112.52(18)
C11 C25 C27 111.07(19)
C26 C25 C27 110.2(2)
C11 C25 H25 107.6
C26 C25 H25 107.6
C27 C25 H25 107.6
C3 C2 N1 106.76(17)
C3 C2 H2 126.6
N1 C2 H2 126.6
C4 C9 C8 116.88(19)
C4 C9 C16 123.02(18)
C8 C9 C16 120.08(18)
C12 C11 C10 116.40(19)
C12 C11 C25 120.05(19)
C10 C11 C25 123.53(18)
C14 C15 C10 116.7(2)
C14 C15 C22 120.3(2)
C10 C15 C22 122.96(18)
C9 C16 C17 110.85(17)
C9 C16 C18 111.91(19)
C17 C16 C18 110.58(18)
C9 C16 H16 107.8
C17 C16 H16 107.8
C18 C16 H16 107.8
C6 C7 C8 120.4(2)
C6 C7 H7 119.8
C8 C7 H7 119.8
C14 C13 C12 120.7(2)
C14 C13 H13 119.7
C12 C13 H13 119.7
C5 C19 C20 113.45(18)
C5 C19 C21 110.14(19)
C20 C19 C21 110.40(19)
C5 C19 H19 107.5
C20 C19 H19 107.5
C21 C19 H19 107.5
C7 C8 C9 121.1(2)
C7 C8 H8 119.4
C9 C8 H8 119.4
C7 C6 C5 121.5(2)
C7 C6 H6 119.2
C5 C6 H6 119.2
C13 C12 C11 121.3(2)
C13 C12 H12 119.4
C11 C12 H12 119.4
C13 C14 C15 121.2(2)
C13 C14 H14 119.4
C15 C14 H14 119.4
C16 C17 H17A 109.5
C16 C17 H17B 109.5
H17A C17 H17B 109.5
C16 C17 H17C 109.5
H17A C17 H17C 109.5
H17B C17 H17C 109.5
F1 C28 F3 107.5(2)
F1 C28 F2 107.5(2)
F3 C28 F2 107.4(2)
F1 C28 S1 111.69(18)
F3 C28 S1 111.32(19)
F2 C28 S1 111.28(18)
C16 C18 H18A 109.5
C16 C18 H18B 109.5
H18A C18 H18B 109.5
C16 C18 H18C 109.5
H18A C18 H18C 109.5
H18B C18 H18C 109.5
C15 C22 C24 111.92(19)
C15 C22 C23 110.5(2)
C24 C22 C23 110.0(2)
C15 C22 H22 108.1
C24 C22 H22 108.1
C23 C22 H22 108.1
C19 C20 H20A 109.5
C19 C20 H20B 109.5
H20A C20 H20B 109.5
C19 C20 H20C 109.5
H20A C20 H20C 109.5
H20B C20 H20C 109.5
C19 C21 H21A 109.5
C19 C21 H21B 109.5
H21A C21 H21B 109.5
C19 C21 H21C 109.5
H21A C21 H21C 109.5
H21B C21 H21C 109.5
C22 C24 H24A 109.5
C22 C24 H24B 109.5
H24A C24 H24B 109.5
C22 C24 H24C 109.5
H24A C24 H24C 109.5
H24B C24 H24C 109.5
C22 C23 H23A 109.5
C22 C23 H23B 109.5
H23A C23 H23B 109.5
C22 C23 H23C 109.5
H23A C23 H23C 109.5
H23B C23 H23C 109.5
C25 C27 H27A 109.5
C25 C27 H27B 109.5
H27A C27 H27B 109.5
C25 C27 H27C 109.5
H27A C27 H27C 109.5
H27B C27 H27C 109.5
C25 C26 H26A 109.5
C25 C26 H26B 109.5
H26A C26 H26B 109.5
C25 C26 H26C 109.5
H26A C26 H26C 109.5
H26B C26 H26C 109.5

loop_
_geom_bond_atom_site_label_1
_geom_bond_atom_site_label_2
_geom_bond_distance
Ni1 N3 1.6304(19)
Ni1 C1 1.9374(19)
Ni1 O2 1.9460(15)
S1 O4 1.4224(17)
S1 O3 1.4356(17)
S1 O2 1.4635(16)
S1 C28 1.821(3)
N1 C1 1.355(2)
N1 C2 1.377(2)
N1 C4 1.453(2)
N2 C1 1.360(2)
N2 C3 1.382(2)
N2 C10 1.448(2)
N3 O1 1.159(2)
C5 C6 1.393(3)
C5 C4 1.403(3)
C5 C19 1.517(3)
C4 C9 1.385(3)
F1 C28 1.318(3)
C10 C11 1.397(3)
C10 C15 1.396(3)
C3 C2 1.344(3)
C3 H3 0.9500
C25 C11 1.521(3)
C25 C26 1.521(3)
C25 C27 1.521(3)
C25 H25 1.0000
C2 H2 0.9500
C9 C8 1.397(3)
C9 C16 1.521(3)
C11 C12 1.395(3)
C15 C14 1.396(3)
C15 C22 1.516(3)
C16 C17 1.529(3)
C16 C18 1.534(3)
C16 H16 1.0000
C7 C6 1.375(3)
C7 C8 1.374(3)
C7 H7 0.9500
F3 C28 1.326(3)
C13 C14 1.368(3)
C13 C12 1.380(3)
C13 H13 0.9500
C19 C20 1.520(3)
C19 C21 1.527(3)
C19 H19 1.0000
F2 C28 1.331(3)
C8 H8 0.9500
C6 H6 0.9500
C12 H12 0.9500
C14 H14 0.9500
C17 H17A 0.9800
C17 H17B 0.9800
C17 H17C 0.9800
C18 H18A 0.9800
C18 H18B 0.9800
C18 H18C 0.9800
C22 C24 1.526(3)
C22 C23 1.531(3)
C22 H22 1.0000
C20 H20A 0.9800
C20 H20B 0.9800
C20 H20C 0.9800
C21 H21A 0.9800
C21 H21B 0.9800
C21 H21C 0.9800
C24 H24A 0.9800
C24 H24B 0.9800
C24 H24C 0.9800
C23 H23A 0.9800
C23 H23B 0.9800
C23 H23C 0.9800
C27 H27A 0.9800
C27 H27B 0.9800
C27 H27C 0.9800
C26 H26A 0.9800
C26 H26B 0.9800
C26 H26C 0.9800
